data_4108991
loop_
_publ_author_name
'Smilja Djurdjevic'
'David A. Leigh'
'Hamish McNab'
'Simon Parsons'
'Gilberto Teobaldi'
'Francesco Zerbetto'

_publ_contact_author_email S.Parsons@ed.ac.uk
_publ_contact_author_name S.Parsons
_publ_section_title
;
 Extremely Strong and Readily Accessible AAA-DDD Triple Hydrogen Bond
 Complexes
;
_journal_name_full 'Journal of the American Chemical Society'
_journal_page_first 476
_journal_page_last 477
_journal_paper_doi 10.1021/ja067410t
_journal_volume 129
_journal_year 2007
_chemical_compound_source 'S. Djurdjevic, SDCDM/Ex1 '
_chemical_formula_moiety 'C19 H11 N3'
_chemical_formula_sum 'C19 H11 N3'
_chemical_formula_weight 281.31
_chemical_name_systematic
; 
 ? 
;
_space_group_IT_number 14
_symmetry_cell_setting monoclinic
_symmetry_space_group_name_Hall '-P 2ybc'
_symmetry_space_group_name_H-M 'P 1 21/c 1'
_atom_sites_solution_hydrogens geom
_atom_sites_solution_primary direct
_atom_sites_solution_secondary difmap
_audit_creation_date 06-08-02
_audit_creation_method SHELXL-97
_cell_angle_alpha 90.00
_cell_angle_beta 110.494(4)
_cell_angle_gamma 90.00
_cell_formula_units_Z 4
_cell_length_a 13.7096(9)
_cell_length_b 7.1732(5)
_cell_length_c 14.1350(9)
_cell_measurement_reflns_used 1931
_cell_measurement_temperature 150(2)
_cell_measurement_theta_max 25
_cell_measurement_theta_min 2.5
_cell_volume 1302.08(15)
_computing_cell_refinement Saint
_computing_data_collection Smart
_computing_data_reduction Saint
_computing_molecular_graphics XP
_computing_publication_material 'XCIF, PLATON'
_computing_structure_refinement 'SHELXL-97 (Sheldrick, 1997)'
_computing_structure_solution 'SHELXS-97 (Sheldrick, 1990)'
_diffrn_ambient_temperature 150(2)
_diffrn_measured_fraction_theta_full 1.000
_diffrn_measured_fraction_theta_max 1.000
_diffrn_measurement_device_type 'Bruker SMART APEX CCD'
_diffrn_measurement_method omega
_diffrn_radiation_monochromator graphite
_diffrn_radiation_source 'fine-focus sealed tube'
_diffrn_radiation_type MoK\a
_diffrn_radiation_wavelength 0.71073
_diffrn_reflns_av_R_equivalents 0.0431
_diffrn_reflns_av_sigmaI/netI 0.0410
_diffrn_reflns_limit_h_max 16
_diffrn_reflns_limit_h_min -16
_diffrn_reflns_limit_k_max 8
_diffrn_reflns_limit_k_min -8
_diffrn_reflns_limit_l_max 16
_diffrn_reflns_limit_l_min -16
_diffrn_reflns_number 10583
_diffrn_reflns_theta_full 25.01
_diffrn_reflns_theta_max 25.01
_diffrn_reflns_theta_min 1.59
_exptl_absorpt_coefficient_mu 0.087
_exptl_absorpt_correction_T_max 0.991
_exptl_absorpt_correction_T_min 0.548
_exptl_absorpt_correction_type multi-scan
_exptl_absorpt_process_details 'Sadabs version 2006/1 rescaled by 1.33'
_exptl_crystal_colour colourless
_exptl_crystal_density_diffrn 1.435
_exptl_crystal_description needle
_exptl_crystal_F_000 584
_exptl_crystal_recrystallization_method
;
From CHCl3/MeOH
;
_exptl_crystal_size_max 0.90
_exptl_crystal_size_mid 0.17
_exptl_crystal_size_min 0.13
_refine_diff_density_max 0.184
_refine_diff_density_min -0.149
_refine_diff_density_rms 0.038
_refine_ls_extinction_method none
_refine_ls_goodness_of_fit_ref 1.045
_refine_ls_hydrogen_treatment riding
_refine_ls_matrix_type full
_refine_ls_number_parameters 199
_refine_ls_number_reflns 2309
_refine_ls_number_restraints 0
_refine_ls_restrained_S_all 1.045
_refine_ls_R_factor_all 0.0690
_refine_ls_R_factor_gt 0.0431
_refine_ls_shift/su_max 0.001
_refine_ls_shift/su_mean 0.000
_refine_ls_structure_factor_coef Fsqd
_refine_ls_weighting_details 'calc w=1/[\s^2^(Fo^2^)+(0.0581P)^2^+0.0302P] where P=(Fo^2^+2Fc^2^)/3'
_refine_ls_weighting_scheme calc
_refine_ls_wR_factor_gt 0.1002
_refine_ls_wR_factor_ref 0.1087
_reflns_number_gt 1649
_reflns_number_total 2309
_reflns_threshold_expression >2sigma(I)
_cod_data_source_file ja067410tsi20061016_030541.cif
_cod_data_source_block dl6002
_cod_original_sg_symbol_Hall ' -P 2ybc'
_cod_database_code 4108991

loop_
_symmetry_equiv_pos_as_xyz
'x, y, z'
'-x, y+1/2, -z+1/2'
'-x, -y, -z'
'x, -y-1/2, z-1/2'

loop_
_atom_site_label
_atom_site_type_symbol
_atom_site_fract_x
_atom_site_fract_y
_atom_site_fract_z
_atom_site_U_iso_or_equiv
_atom_site_adp_type
_atom_site_occupancy
_atom_site_symmetry_multiplicity
_atom_site_calc_flag
_atom_site_refinement_flags
N1 N 0.46802(11) 0.2759(2) 0.70221(10) 0.0316(4) Uani 1 1 d .
C2 C 0.56150(14) 0.3318(3) 0.71249(13) 0.0325(5) Uani 1 1 d .
H2 H 0.6044 0.3719 0.7779 0.039 Uiso 1 1 calc R
C21 C 0.60605(13) 0.3386(2) 0.63463(12) 0.0263(4) Uani 1 1 d .
C3 C 0.70892(13) 0.3967(2) 0.65486(13) 0.0315(4) Uani 1 1 d .
H3 H 0.7510 0.4323 0.7214 0.038 Uiso 1 1 calc R
C4 C 0.74863(13) 0.4020(2) 0.57848(13) 0.0323(5) Uani 1 1 d .
H4 H 0.8188 0.4390 0.5922 0.039 Uiso 1 1 calc R
C5 C 0.68583(14) 0.3528(2) 0.48035(13) 0.0312(4) Uani 1 1 d .
H5 H 0.7137 0.3580 0.4276 0.037 Uiso 1 1 calc R
C6 C 0.58464(13) 0.2971(2) 0.45900(12) 0.0269(4) Uani 1 1 d .
H6 H 0.5427 0.2660 0.3917 0.032 Uiso 1 1 calc R
C61 C 0.54295(12) 0.2860(2) 0.53635(12) 0.0243(4) Uani 1 1 d .
C62 C 0.43811(13) 0.2241(2) 0.52144(12) 0.0240(4) Uani 1 1 d .
C7 C 0.36677(12) 0.1704(2) 0.42911(12) 0.0242(4) Uani 1 1 d .
H7 H 0.3854 0.1755 0.3704 0.029 Uiso 1 1 calc R
C71 C 0.26829(12) 0.1092(2) 0.42142(12) 0.0244(4) Uani 1 1 d .
C72 C 0.18941(12) 0.0505(2) 0.32755(12) 0.0257(4) Uani 1 1 d .
C8 C 0.20026(13) 0.0661(3) 0.23264(12) 0.0317(5) Uani 1 1 d .
H8 H 0.2610 0.1207 0.2268 0.038 Uiso 1 1 calc R
C9 C 0.12169(14) 0.0012(3) 0.14807(13) 0.0381(5) Uani 1 1 d .
H9 H 0.1290 0.0124 0.0839 0.046 Uiso 1 1 calc R
C10 C 0.03208(14) -0.0803(3) 0.15433(14) 0.0386(5) Uani 1 1 d .
H10 H -0.0199 -0.1280 0.0954 0.046 Uiso 1 1 calc R
C11 C 0.01909(14) -0.0916(3) 0.24627(14) 0.0348(5) Uani 1 1 d .
H11 H -0.0426 -0.1446 0.2508 0.042 Uiso 1 1 calc R
C111 C 0.09681(13) -0.0249(2) 0.33330(13) 0.0296(4) Uani 1 1 d .
C12 C 0.08375(14) -0.0296(3) 0.42939(13) 0.0333(5) Uani 1 1 d .
H12 H 0.0207 -0.0811 0.4315 0.040 Uiso 1 1 calc R
N13 N 0.15091(11) 0.0306(2) 0.51418(11) 0.0334(4) Uani 1 1 d .
C131 C 0.24452(13) 0.1000(2) 0.51163(13) 0.0271(4) Uani 1 1 d .
N14 N 0.31131(11) 0.1556(2) 0.60148(10) 0.0289(4) Uani 1 1 d .
C141 C 0.40522(13) 0.2180(2) 0.60664(12) 0.0254(4) Uani 1 1 d .

loop_
_atom_site_aniso_label
_atom_site_aniso_U_11
_atom_site_aniso_U_22
_atom_site_aniso_U_33
_atom_site_aniso_U_23
_atom_site_aniso_U_13
_atom_site_aniso_U_12
N1 0.0350(9) 0.0356(9) 0.0228(8) -0.0013(7) 0.0083(7) -0.0018(8)
C2 0.0367(11) 0.0324(11) 0.0243(10) -0.0010(8) 0.0057(8) -0.0005(9)
C21 0.0280(10) 0.0225(10) 0.0262(9) 0.0035(7) 0.0067(8) 0.0030(8)
C3 0.0302(10) 0.0266(11) 0.0306(10) 0.0015(8) 0.0016(8) -0.0005(8)
C4 0.0236(10) 0.0286(11) 0.0415(11) 0.0040(8) 0.0074(8) -0.0011(8)
C5 0.0303(10) 0.0294(11) 0.0367(11) 0.0029(8) 0.0152(8) 0.0015(8)
C6 0.0263(10) 0.0265(10) 0.0278(9) 0.0007(8) 0.0093(8) 0.0020(8)
C61 0.0276(10) 0.0182(10) 0.0260(10) 0.0028(7) 0.0082(8) 0.0037(8)
C62 0.0277(10) 0.0201(10) 0.0252(9) 0.0027(7) 0.0102(8) 0.0056(8)
C7 0.0279(10) 0.0228(10) 0.0235(9) 0.0033(7) 0.0111(8) 0.0049(8)
C71 0.0262(10) 0.0195(9) 0.0284(9) 0.0028(7) 0.0104(8) 0.0045(8)
C72 0.0227(9) 0.0224(10) 0.0302(10) 0.0022(7) 0.0068(8) 0.0047(8)
C8 0.0232(10) 0.0405(12) 0.0300(10) 0.0017(8) 0.0074(8) 0.0023(8)
C9 0.0335(11) 0.0503(13) 0.0284(10) -0.0001(9) 0.0083(9) 0.0057(10)
C10 0.0261(10) 0.0441(13) 0.0384(11) -0.0046(9) 0.0025(8) 0.0003(9)
C11 0.0244(10) 0.0330(11) 0.0441(12) -0.0008(9) 0.0082(9) -0.0027(9)
C111 0.0254(10) 0.0250(10) 0.0379(11) 0.0016(8) 0.0104(8) 0.0025(8)
C12 0.0283(10) 0.0336(11) 0.0399(11) 0.0041(9) 0.0145(9) -0.0020(9)
N13 0.0303(9) 0.0358(9) 0.0380(9) 0.0018(7) 0.0167(8) -0.0014(7)
C131 0.0272(10) 0.0250(10) 0.0305(10) 0.0033(8) 0.0118(8) 0.0036(8)
N14 0.0310(9) 0.0302(9) 0.0270(8) 0.0017(6) 0.0122(7) 0.0009(7)
C141 0.0294(10) 0.0224(10) 0.0247(9) 0.0025(7) 0.0100(8) 0.0040(8)

loop_
_atom_type_symbol
_atom_type_description
_atom_type_scat_dispersion_real
_atom_type_scat_dispersion_imag
_atom_type_scat_source
C C 0.0033 0.0016 'International Tables Vol C Tables 4.2.6.8 and 6.1.1.4'
H H 0.0000 0.0000 'International Tables Vol C Tables 4.2.6.8 and 6.1.1.4'
N N 0.0061 0.0033 'International Tables Vol C Tables 4.2.6.8 and 6.1.1.4'

loop_
_geom_angle_atom_site_label_1
_geom_angle_atom_site_label_2
_geom_angle_atom_site_label_3
_geom_angle
C2 N1 C141 116.88(14)
N1 C2 C21 126.30(16)
C3 C21 C61 120.56(16)
C3 C21 C2 121.48(16)
C61 C21 C2 117.96(16)
C4 C3 C21 119.81(16)
C3 C4 C5 119.91(17)
C6 C5 C4 121.06(17)
C5 C6 C61 120.12(16)
C6 C61 C21 118.50(16)
C6 C61 C62 123.98(15)
C21 C61 C62 117.52(14)
C7 C62 C141 117.37(15)
C7 C62 C61 124.10(14)
C141 C62 C61 118.53(15)
C62 C7 C71 120.61(15)
C7 C71 C131 117.78(15)
C7 C71 C72 123.86(15)
C131 C71 C72 118.35(15)
C8 C72 C111 118.98(16)
C8 C72 C71 123.80(16)
C111 C72 C71 117.21(15)
C9 C8 C72 119.26(17)
C8 C9 C10 121.71(17)
C11 C10 C9 119.63(17)
C10 C11 C111 120.01(17)
C11 C111 C72 120.31(16)
C11 C111 C12 121.08(16)
C72 C111 C12 118.61(16)
N13 C12 C111 125.59(16)
C12 N13 C131 117.18(15)
N14 C131 N13 114.40(15)
N14 C131 C71 122.69(15)
N13 C131 C71 122.90(16)
C131 N14 C141 118.39(14)
N14 C141 N1 114.19(14)
N14 C141 C62 123.06(16)
N1 C141 C62 122.76(16)

loop_
_geom_bond_atom_site_label_1
_geom_bond_atom_site_label_2
_geom_bond_distance
N1 C2 1.302(2)
N1 C141 1.387(2)
C2 C21 1.434(2)
C21 C3 1.401(2)
C21 C61 1.407(2)
C3 C4 1.369(2)
C4 C5 1.398(2)
C5 C6 1.372(2)
C6 C61 1.402(2)
C61 C62 1.448(2)
C62 C7 1.384(2)
C62 C141 1.427(2)
C7 C71 1.387(2)
C71 C131 1.424(2)
C71 C72 1.450(2)
C72 C8 1.405(2)
C72 C111 1.408(2)
C8 C9 1.380(2)
C9 C10 1.391(3)
C10 C11 1.374(3)
C11 C111 1.400(2)
C111 C12 1.431(2)
C12 N13 1.303(2)
N13 C131 1.389(2)
C131 N14 1.340(2)
N14 C141 1.341(2)

loop_
_cod_related_entry_id
_cod_related_entry_database
_cod_related_entry_code
1 ChemSpider 25069027
